data_4500666
loop_
_publ_author_name
'Moorthy, Jarugu Narasimha'
'Natarajan, Palani'
'Bajpai, Alankriti'
'Venugopalan, Paloth'

_publ_section_title
;
 Trigonal Rigid Triphenols: Self-Assembly and Multicomponent Lattice
 Inclusion
;
_journal_issue 8
_journal_name_full 'Crystal Growth &amp; Design'
_journal_page_first 3406
_journal_paper_doi 10.1021/cg200074z
_journal_volume 11
_journal_year 2011
_chemical_formula_sum 'C85 H97 O12'
_chemical_formula_weight 1310.63
_chemical_name_common 1,3,5-tris(4-hydroxybiphenyl)mesitylene
_chemical_name_systematic
;
1,3,5-tris(4-hydroxybiphenyl)mesitylene
;
_space_group_IT_number 19
_symmetry_cell_setting orthorhombic
_symmetry_space_group_name_Hall 'P 2ac 2ab'
_symmetry_space_group_name_H-M 'P 21 21 21'
_atom_sites_solution_hydrogens geom
_atom_sites_solution_primary direct
_atom_sites_solution_secondary difmap
_audit_creation_method SHELXL-97
_cell_angle_alpha 90.00
_cell_angle_beta 90.00
_cell_angle_gamma 90.00
_cell_formula_units_Z 4
_cell_length_a 9.3930(10)
_cell_length_b 22.4980(10)
_cell_length_c 37.809(9)
_cell_measurement_reflns_used 3044
_cell_measurement_temperature 100(2)
_cell_measurement_theta_max 17.84
_cell_measurement_theta_min 2.34
_cell_volume 7990(2)
_computing_cell_refinement 'Bruker SAINT'
_computing_data_collection 'Bruker APEX'
_computing_data_reduction 'Bruker SAINT'
_computing_molecular_graphics 'SHELXL 5.1, XP (Sheldrick, 1994)'
_computing_publication_material SHELXS-97
_computing_structure_refinement 'SHELXL-97 (Sheldrick, 2008)'
_computing_structure_solution 'SHELXS-97 (Sheldrick, 2008)'
_diffrn_ambient_temperature 100(2)
_diffrn_measured_fraction_theta_full 0.988
_diffrn_measured_fraction_theta_max 0.988
_diffrn_measurement_device_type 'Bruker SMART APEX'
_diffrn_measurement_method 'phi and omega scans'
_diffrn_radiation_monochromator graphite
_diffrn_radiation_source 'fine-focus sealed tube'
_diffrn_radiation_type MoK\a
_diffrn_radiation_wavelength 0.71073
_diffrn_reflns_av_R_equivalents 0.1201
_diffrn_reflns_av_sigmaI/netI 0.1278
_diffrn_reflns_limit_h_max 10
_diffrn_reflns_limit_h_min -11
_diffrn_reflns_limit_k_max 26
_diffrn_reflns_limit_k_min -24
_diffrn_reflns_limit_l_max 44
_diffrn_reflns_limit_l_min -30
_diffrn_reflns_number 41007
_diffrn_reflns_theta_full 25.00
_diffrn_reflns_theta_max 25.00
_diffrn_reflns_theta_min 2.34
_exptl_absorpt_coefficient_mu 0.071
_exptl_absorpt_correction_T_max 0.994
_exptl_absorpt_correction_T_min 0.986
_exptl_absorpt_correction_type multi-scan
_exptl_absorpt_process_details 'SADABS (Bruker, 2009)'
_exptl_crystal_colour colourless
_exptl_crystal_density_diffrn 1.090
_exptl_crystal_density_method 'not measured'
_exptl_crystal_description 'Thick needles'
_exptl_crystal_F_000 2812
_exptl_crystal_size_max 0.2
_exptl_crystal_size_mid 0.1
_exptl_crystal_size_min 0.1
_refine_diff_density_max 0.320
_refine_diff_density_min -0.232
_refine_diff_density_rms 0.055
_refine_ls_abs_structure_details 'Flack H D (1983), Acta Cryst. A39, 876-881'
_refine_ls_abs_structure_Flack 1(2)
_refine_ls_extinction_method none
_refine_ls_goodness_of_fit_ref 1.061
_refine_ls_hydrogen_treatment constr
_refine_ls_matrix_type full
_refine_ls_number_parameters 949
_refine_ls_number_reflns 13911
_refine_ls_number_restraints 243
_refine_ls_restrained_S_all 1.063
_refine_ls_R_factor_all 0.1927
_refine_ls_R_factor_gt 0.1046
_refine_ls_shift/su_max 0.008
_refine_ls_shift/su_mean 0.000
_refine_ls_structure_factor_coef Fsqd
_refine_ls_weighting_details 'calc w=1/[\s^2^(Fo^2^)+(0.1175P)^2^+0.0000P] where P=(Fo^2^+2Fc^2^)/3'
_refine_ls_weighting_scheme calc
_refine_ls_wR_factor_gt 0.2318
_refine_ls_wR_factor_ref 0.2699
_reflns_number_gt 6828
_reflns_number_total 13911
_reflns_threshold_expression >2sigma(I)
_cod_data_source_file cg200074z_si_002.cif
_cod_data_source_block H4-C-Tol
_cod_depositor_comments
;
The following automatic conversions were performed:

'_symmetry_cell_setting' value 'Orthorhombic' changed to
'orthorhombic' according to
/home/saulius/struct/CIF-dictionaries/cif_core.dic dictionary named
'cif_core.dic' version 2.4.1 from
2010-06-29.

'_exptl_absorpt_correction_type' value 'MULTI-SCAN'
changed to 'multi-scan' according to
/home/saulius/struct/CIF-dictionaries/cif_core.dic dictionary named
'cif_core.dic' version 2.4.1 from 2010-06-29.

Automatic conversion script
Id: cif_fix_values 1715 2011-07-08 13:25:40Z adriana 
;
_cod_original_sg_symbol_H-M P212121
_cod_database_code 4500666

loop_
_symmetry_equiv_pos_as_xyz
'x, y, z'
'-x+1/2, -y, z+1/2'
'x+1/2, -y+1/2, -z'
'-x, y+1/2, -z+1/2'

loop_
_atom_site_label
_atom_site_type_symbol
_atom_site_fract_x
_atom_site_fract_y
_atom_site_fract_z
_atom_site_U_iso_or_equiv
_atom_site_adp_type
_atom_site_occupancy
_atom_site_symmetry_multiplicity
_atom_site_calc_flag
_atom_site_refinement_flags
_atom_site_disorder_assembly
_atom_site_disorder_group
O1 O 0.3421(9) 0.3723(4) 0.31157(19) 0.192(4) Uani 1 1 d . . .
H1 H 0.4254 0.3708 0.3196 0.289 Uiso 1 1 calc R . .
O2 O 0.5239(4) -0.28230(16) -0.04455(13) 0.0884(14) Uani 1 1 d . . .
H2 H 0.5965 -0.2857 -0.0574 0.133 Uiso 1 1 calc R . .
O3 O 0.3640(8) 0.5263(3) -0.19917(15) 0.136(2) Uani 1 1 d . . .
H3 H 0.2926 0.5488 -0.1995 0.205 Uiso 1 1 calc R . .
C1 C 0.3659(5) 0.2188(2) 0.06533(14) 0.0469(12) Uani 1 1 d . . .
C2 C 0.3756(5) 0.1584(2) 0.05651(15) 0.0512(13) Uani 1 1 d . . .
C3 C 0.3845(5) 0.1420(2) 0.02099(15) 0.0489(13) Uani 1 1 d . . .
C4 C 0.3838(5) 0.1848(2) -0.00597(14) 0.0460(12) Uani 1 1 d . . .
C5 C 0.3743(5) 0.2450(2) 0.00328(15) 0.0494(12) Uani 1 1 d . . .
C6 C 0.3633(5) 0.2612(2) 0.03915(15) 0.0497(13) Uani 1 1 d . . .
C7 C 0.3792(6) 0.1122(2) 0.08528(15) 0.0542(14) Uani 1 1 d . . .
H7A H 0.2846 0.0944 0.0879 0.081 Uiso 1 1 calc R . .
H7B H 0.4073 0.1309 0.1076 0.081 Uiso 1 1 calc R . .
H7C H 0.4482 0.0812 0.0791 0.081 Uiso 1 1 calc R . .
C8 C 0.3942(6) 0.1673(2) -0.04401(16) 0.0607(15) Uani 1 1 d . . .
H8A H 0.4459 0.1296 -0.0460 0.091 Uiso 1 1 calc R . .
H8B H 0.4453 0.1982 -0.0571 0.091 Uiso 1 1 calc R . .
H8C H 0.2984 0.1627 -0.0539 0.091 Uiso 1 1 calc R . .
C9 C 0.3514(6) 0.3283(2) 0.04803(17) 0.0636(15) Uani 1 1 d . . .
H9A H 0.3190 0.3331 0.0725 0.095 Uiso 1 1 calc R . .
H9B H 0.2828 0.3471 0.0320 0.095 Uiso 1 1 calc R . .
H9C H 0.4447 0.3472 0.0452 0.095 Uiso 1 1 calc R . .
C10 C 0.3574(5) 0.2379(2) 0.10363(14) 0.0503(13) Uani 1 1 d . . .
C11 C 0.4807(6) 0.2552(3) 0.12068(16) 0.0629(15) Uani 1 1 d . . .
H11 H 0.5688 0.2534 0.1084 0.076 Uiso 1 1 calc R . .
C12 C 0.4785(6) 0.2747(3) 0.15480(18) 0.0700(17) Uani 1 1 d . . .
H12 H 0.5651 0.2864 0.1658 0.084 Uiso 1 1 calc R . .
C13 C 0.3505(6) 0.2780(2) 0.17405(15) 0.0595(15) Uani 1 1 d . . .
C14 C 0.2283(6) 0.2582(3) 0.15643(18) 0.0731(18) Uani 1 1 d . . .
H14 H 0.1402 0.2579 0.1688 0.088 Uiso 1 1 calc R . .
C15 C 0.2310(6) 0.2392(3) 0.12186(16) 0.0622(15) Uani 1 1 d . . .
H15 H 0.1455 0.2271 0.1106 0.075 Uiso 1 1 calc R . .
C16 C 0.3484(7) 0.2991(3) 0.21039(19) 0.0780(19) Uani 1 1 d . . .
C17 C 0.4590(8) 0.2920(3) 0.2333(2) 0.091(2) Uani 1 1 d . . .
H17 H 0.5405 0.2710 0.2252 0.109 Uiso 1 1 calc R . .
C18 C 0.4605(11) 0.3137(4) 0.2682(2) 0.117(3) Uani 1 1 d . . .
H18 H 0.5352 0.3052 0.2843 0.141 Uiso 1 1 calc R . .
C19 C 0.3404(14) 0.3497(4) 0.2773(2) 0.128(4) Uani 1 1 d . . .
C20 C 0.2293(12) 0.3568(5) 0.2550(3) 0.145(4) Uani 1 1 d . . .
H20 H 0.1492 0.3796 0.2622 0.174 Uiso 1 1 calc R . .
C21 C 0.2318(9) 0.3321(4) 0.2232(3) 0.123(3) Uani 1 1 d . . .
H21 H 0.1511 0.3368 0.2083 0.147 Uiso 1 1 calc R . .
C22 C 0.4001(5) 0.0778(2) 0.01074(13) 0.0478(13) Uani 1 1 d . . .
C23 C 0.2805(5) 0.0423(2) 0.00471(15) 0.0569(14) Uani 1 1 d . . .
H23 H 0.1880 0.0585 0.0079 0.068 Uiso 1 1 calc R . .
C24 C 0.2962(5) -0.0166(2) -0.00589(14) 0.0504(13) Uani 1 1 d . . .
H24 H 0.2139 -0.0399 -0.0105 0.061 Uiso 1 1 calc R . .
C25 C 0.4286(5) -0.0415(2) -0.00985(14) 0.0486(13) Uani 1 1 d . . .
C26 C 0.5471(6) -0.0054(2) -0.00397(15) 0.0592(15) Uani 1 1 d . . .
H26 H 0.6398 -0.0213 -0.0073 0.071 Uiso 1 1 calc R . .
C27 C 0.5328(5) 0.0522(2) 0.00644(15) 0.0556(14) Uani 1 1 d . . .
H27 H 0.6156 0.0752 0.0108 0.067 Uiso 1 1 calc R . .
C28 C 0.4505(5) -0.1053(2) -0.01994(15) 0.0541(14) Uani 1 1 d . . .
C29 C 0.3588(6) -0.1504(2) -0.00856(15) 0.0551(14) Uani 1 1 d . . .
H29 H 0.2771 -0.1403 0.0050 0.066 Uiso 1 1 calc R . .
C30 C 0.3848(6) -0.2093(3) -0.01672(16) 0.0682(16) Uani 1 1 d . . .
H30 H 0.3225 -0.2392 -0.0081 0.082 Uiso 1 1 calc R . .
C31 C 0.5014(6) -0.2252(2) -0.03744(18) 0.0699(17) Uani 1 1 d . . .
C32 C 0.5899(6) -0.1804(2) -0.04963(18) 0.0717(18) Uani 1 1 d . . .
H32 H 0.6693 -0.1899 -0.0642 0.086 Uiso 1 1 calc R . .
C33 C 0.5628(6) -0.1219(2) -0.04065(17) 0.0664(16) Uani 1 1 d . . .
H33 H 0.6249 -0.0919 -0.0493 0.080 Uiso 1 1 calc R . .
C34 C 0.3715(5) 0.2910(2) -0.02551(14) 0.0493(12) Uani 1 1 d . . .
C35 C 0.4977(5) 0.3196(2) -0.03629(16) 0.0575(15) Uani 1 1 d . . .
H35 H 0.5848 0.3107 -0.0246 0.069 Uiso 1 1 calc R . .
C36 C 0.4966(5) 0.3595(2) -0.06290(15) 0.0553(14) Uani 1 1 d . . .
H36 H 0.5835 0.3781 -0.0694 0.066 Uiso 1 1 calc R . .
C37 C 0.3759(5) 0.3741(2) -0.08087(14) 0.0517(13) Uani 1 1 d . . .
C38 C 0.2483(5) 0.3459(2) -0.07004(17) 0.0611(16) Uani 1 1 d . . .
H38 H 0.1616 0.3548 -0.0819 0.073 Uiso 1 1 calc R . .
C39 C 0.2487(5) 0.3059(2) -0.04275(16) 0.0590(15) Uani 1 1 d . . .
H39 H 0.1616 0.2882 -0.0356 0.071 Uiso 1 1 calc R . .
C40 C 0.3728(6) 0.4153(2) -0.11097(15) 0.0565(14) Uani 1 1 d . . .
C41 C 0.4830(7) 0.4159(3) -0.13651(17) 0.0724(17) Uani 1 1 d . . .
H41 H 0.5628 0.3905 -0.1333 0.087 Uiso 1 1 calc R . .
C42 C 0.4782(9) 0.4511(3) -0.1649(2) 0.092(2) Uani 1 1 d . . .
H42 H 0.5526 0.4511 -0.1820 0.110 Uiso 1 1 calc R . .
C43 C 0.3573(10) 0.4886(3) -0.1687(2) 0.088(2) Uani 1 1 d . . .
C44 C 0.2530(9) 0.4899(3) -0.1448(2) 0.089(2) Uani 1 1 d . . .
H44 H 0.1741 0.5158 -0.1479 0.106 Uiso 1 1 calc R . .
C45 C 0.2601(6) 0.4551(2) -0.11723(18) 0.0693(17) Uani 1 1 d . . .
H45 H 0.1850 0.4568 -0.1004 0.083 Uiso 1 1 calc R . .
O4 O 0.1886(11) 0.7181(4) 0.1638(2) 0.184(3) Uani 1 1 d . . .
O5 O 0.4624(11) 0.6981(3) 0.1299(2) 0.157(3) Uani 1 1 d . . .
O6 O 0.6260(5) 0.7935(2) 0.09957(13) 0.0926(13) Uani 1 1 d . . .
O7 O 0.4542(4) 0.89010(16) 0.07717(11) 0.0695(11) Uani 1 1 d . . .
O8 O 0.1966(5) 0.9142(2) 0.11624(12) 0.0876(13) Uani 1 1 d . . .
O9 O 0.0380(9) 0.8135(4) 0.1422(2) 0.167(3) Uani 1 1 d . . .
C60 C -0.008(2) 0.7794(6) 0.1688(4) 0.227(8) Uani 1 1 d . . .
H60A H -0.1130 0.7817 0.1711 0.273 Uiso 1 1 calc R . .
H60B H 0.0356 0.7918 0.1915 0.273 Uiso 1 1 calc R . .
C61 C 0.0369(13) 0.7184(7) 0.1592(4) 0.183(6) Uani 1 1 d . . .
H61A H -0.0086 0.6887 0.1749 0.219 Uiso 1 1 calc R . .
H61B H 0.0113 0.7093 0.1344 0.219 Uiso 1 1 calc R . .
C62 C 0.2493(19) 0.6630(5) 0.1586(5) 0.229(8) Uani 1 1 d . . .
H62A H 0.2239 0.6481 0.1348 0.275 Uiso 1 1 calc R . .
H62B H 0.2115 0.6347 0.1763 0.275 Uiso 1 1 calc R . .
C63 C 0.4085(16) 0.6665(6) 0.1619(3) 0.171(5) Uiso 1 1 d . . .
H63A H 0.4351 0.6885 0.1836 0.206 Uiso 1 1 calc R . .
H63B H 0.4498 0.6261 0.1633 0.206 Uiso 1 1 calc R . .
C64 C 0.6120(12) 0.7011(4) 0.1320(3) 0.137(4) Uani 1 1 d . . .
H64A H 0.6531 0.6607 0.1331 0.165 Uiso 1 1 calc R . .
H64B H 0.6412 0.7231 0.1535 0.165 Uiso 1 1 calc R . .
C65 C 0.6665(12) 0.7350(4) 0.0973(2) 0.143(4) Uani 1 1 d . . .
H65A H 0.7714 0.7321 0.0955 0.171 Uiso 1 1 calc R . .
H65B H 0.6244 0.7166 0.0759 0.171 Uiso 1 1 calc R . .
C66 C 0.6502(7) 0.8248(3) 0.0677(2) 0.0825(19) Uani 1 1 d . . .
H66A H 0.5957 0.8065 0.0481 0.099 Uiso 1 1 calc R . .
H66B H 0.7527 0.8239 0.0615 0.099 Uiso 1 1 calc R . .
C67 C 0.6027(6) 0.8868(3) 0.0734(2) 0.084(2) Uani 1 1 d . . .
H67A H 0.6487 0.9027 0.0950 0.100 Uiso 1 1 calc R . .
H67B H 0.6329 0.9116 0.0532 0.100 Uiso 1 1 calc R . .
C68 C 0.4064(7) 0.9472(2) 0.08478(16) 0.0688(17) Uani 1 1 d . . .
H68A H 0.4374 0.9748 0.0659 0.083 Uiso 1 1 calc R . .
H68B H 0.4480 0.9608 0.1074 0.083 Uiso 1 1 calc R . .
C69 C 0.2442(7) 0.9474(3) 0.08738(17) 0.0736(17) Uani 1 1 d . . .
H69A H 0.2103 0.9889 0.0898 0.088 Uiso 1 1 calc R . .
H69B H 0.2035 0.9308 0.0654 0.088 Uiso 1 1 calc R . .
C70 C 0.0488(9) 0.9075(4) 0.1164(2) 0.106(3) Uani 1 1 d . . .
H70A H 0.0201 0.8872 0.0943 0.127 Uiso 1 1 calc R . .
H70B H 0.0049 0.9475 0.1163 0.127 Uiso 1 1 calc R . .
C71 C -0.0088(12) 0.8744(4) 0.1461(3) 0.136(4) Uani 1 1 d . . .
H71A H 0.0265 0.8911 0.1687 0.164 Uiso 1 1 calc R . .
H71B H -0.1141 0.8764 0.1461 0.164 Uiso 1 1 calc R . .
O10 O 0.4190(16) 0.8437(4) 0.15447(17) 0.262(7) Uani 1 1 d . . .
O11 O 0.2736(5) 0.7901(2) 0.07930(12) 0.0971(15) Uani 1 1 d . . .
O12 O -0.179(3) 0.6512(12) 0.2542(7) 0.379(14) Uani 0.763(18) 1 d PU . .
O12A O -0.111(3) 0.5709(9) 0.2435(6) 0.113(12) Uani 0.237(18) 1 d PU . .
C72 C 0.2509(17) -0.0116(8) 0.8771(5) 0.164(8) Uani 0.553(7) 1 d PGDU A 1
C73 C 0.202(2) 0.0386(8) 0.8931(4) 0.178(9) Uani 0.553(7) 1 d PGDU A 1
H73A H 0.2346 0.0490 0.9160 0.213 Uiso 0.553(7) 1 calc PR A 1
C74 C 0.1054(19) 0.0738(8) 0.8762(6) 0.190(10) Uani 0.553(7) 1 d PGU A 1
H74A H 0.0710 0.1088 0.8873 0.228 Uiso 0.553(7) 1 calc PR A 1
C75 C 0.0583(19) 0.0588(9) 0.8434(6) 0.206(10) Uani 0.553(7) 1 d PGU A 1
H75A H -0.0090 0.0833 0.8316 0.248 Uiso 0.553(7) 1 calc PR A 1
C76 C 0.108(2) 0.0086(10) 0.8274(5) 0.236(12) Uani 0.553(7) 1 d PGU A 1
H76A H 0.0747 -0.0018 0.8044 0.283 Uiso 0.553(7) 1 calc PR A 1
C77 C 0.204(2) -0.0266(9) 0.8443(5) 0.212(11) Uani 0.553(7) 1 d PGDU A 1
H77A H 0.2382 -0.0616 0.8331 0.254 Uiso 0.553(7) 1 calc PR A 1
C78 C 0.357(2) -0.0501(12) 0.8956(7) 0.26(2) Uani 0.553(7) 1 d PDU A 1
H78A H 0.4313 -0.0621 0.8790 0.392 Uiso 0.553(7) 1 calc PR A 1
H78B H 0.3087 -0.0856 0.9048 0.392 Uiso 0.553(7) 1 calc PR A 1
H78C H 0.3994 -0.0280 0.9153 0.392 Uiso 0.553(7) 1 calc PR A 1
C72A C 0.4695(15) -0.0169(6) 0.8714(5) 0.170(10) Uani 0.447(7) 1 d PGDU A 2
C73A C 0.5088(17) 0.0205(8) 0.8990(4) 0.158(9) Uani 0.447(7) 1 d PGDU A 2
H73B H 0.4600 0.0185 0.9210 0.189 Uiso 0.447(7) 1 calc PR A 2
C74A C 0.6195(18) 0.0608(7) 0.8944(5) 0.137(8) Uani 0.447(7) 1 d PGU A 2
H74B H 0.6463 0.0863 0.9133 0.164 Uiso 0.447(7) 1 calc PR A 2
C75A C 0.6909(15) 0.0636(6) 0.8623(6) 0.154(9) Uani 0.447(7) 1 d PGU A 2
H75B H 0.7665 0.0912 0.8591 0.185 Uiso 0.447(7) 1 calc PR A 2
C76A C 0.6516(18) 0.0262(8) 0.8347(4) 0.149(8) Uani 0.447(7) 1 d PGU A 2
H76B H 0.7004 0.0282 0.8127 0.179 Uiso 0.447(7) 1 calc PR A 2
C77A C 0.5409(19) -0.0141(7) 0.8393(4) 0.182(10) Uani 0.447(7) 1 d PGDU A 2
H77B H 0.5141 -0.0397 0.8204 0.218 Uiso 0.447(7) 1 calc PR A 2
C78A C 0.350(2) -0.0604(10) 0.8764(8) 0.201(17) Uani 0.447(7) 1 d PDU A 2
H78D H 0.2719 -0.0506 0.8601 0.301 Uiso 0.447(7) 1 calc PR A 2
H78E H 0.3152 -0.0583 0.9008 0.301 Uiso 0.447(7) 1 calc PR A 2
H78F H 0.3838 -0.1007 0.8714 0.301 Uiso 0.447(7) 1 calc PR A 2
C79 C 0.5639(13) 0.0558(8) 0.2285(4) 0.266(10) Uani 1 1 d GDU . .
C80 C 0.5211(18) 0.1013(6) 0.2071(4) 0.264(9) Uani 1 1 d GDU . .
H80A H 0.5636 0.1394 0.2093 0.317 Uiso 1 1 calc R . .
C81 C 0.4171(18) 0.0920(8) 0.1825(4) 0.299(11) Uani 1 1 d GU . .
H81A H 0.3873 0.1236 0.1676 0.358 Uiso 1 1 calc R . .
C82 C 0.3560(14) 0.0372(9) 0.1792(4) 0.261(9) Uani 1 1 d GU . .
H82A H 0.2836 0.0307 0.1621 0.314 Uiso 1 1 calc R . .
C83 C 0.3988(15) -0.0083(8) 0.2006(4) 0.280(9) Uani 1 1 d GU . .
H83A H 0.3563 -0.0465 0.1983 0.335 Uiso 1 1 calc R . .
C84 C 0.5027(15) 0.0009(7) 0.2253(4) 0.267(9) Uani 1 1 d GDU . .
H84A H 0.5325 -0.0307 0.2401 0.321 Uiso 1 1 calc R . .
C85 C 0.6778(19) 0.0661(13) 0.2555(5) 0.45(2) Uani 1 1 d DU . .
H85A H 0.7666 0.0476 0.2475 0.671 Uiso 1 1 calc R . .
H85B H 0.6487 0.0486 0.2781 0.671 Uiso 1 1 calc R . .
H85C H 0.6926 0.1089 0.2585 0.671 Uiso 1 1 calc R . .
C53 C 0.8449(14) 0.3143(7) 0.2052(3) 0.090(8) Uani 0.41(2) 1 d PGDU B 1
C54 C 0.834(2) 0.2541(6) 0.2032(4) 0.091(7) Uani 0.41(2) 1 d PGDU B 1
H54A H 0.8202 0.2313 0.2241 0.109 Uiso 0.41(2) 1 calc PR B 1
C55 C 0.842(2) 0.2265(6) 0.1712(4) 0.090(7) Uani 0.41(2) 1 d PGU B 1
H55A H 0.8337 0.1845 0.1698 0.108 Uiso 0.41(2) 1 calc PR B 1
C56 C 0.861(2) 0.2592(7) 0.1413(4) 0.075(6) Uani 0.41(2) 1 d PGU B 1
H56A H 0.8663 0.2399 0.1189 0.091 Uiso 0.41(2) 1 calc PR B 1
C57 C 0.872(2) 0.3194(7) 0.1433(3) 0.083(7) Uani 0.41(2) 1 d PGU B 1
H57A H 0.8855 0.3422 0.1224 0.100 Uiso 0.41(2) 1 calc PR B 1
C58 C 0.864(2) 0.3470(7) 0.1753(3) 0.099(8) Uani 0.41(2) 1 d PGDU B 1
H58A H 0.8720 0.3890 0.1767 0.119 Uiso 0.41(2) 1 calc PR B 1
C59 C 0.836(2) 0.3451(11) 0.2406(4) 0.164(14) Uani 0.41(2) 1 d PDU B 1
H59A H 0.7731 0.3226 0.2563 0.247 Uiso 0.41(2) 1 calc PR B 1
H59B H 0.7978 0.3853 0.2373 0.247 Uiso 0.41(2) 1 calc PR B 1
H59C H 0.9312 0.3475 0.2510 0.247 Uiso 0.41(2) 1 calc PR B 1
C53A C 0.8404(17) 0.2704(11) 0.2174(7) 0.223(14) Uani 0.59(2) 1 d PGDU B 2
C54A C 0.8397(17) 0.3297(9) 0.2070(7) 0.188(13) Uani 0.59(2) 1 d PGDU B 2
H54B H 0.8353 0.3603 0.2242 0.226 Uiso 0.59(2) 1 calc PR B 2
C55A C 0.845(2) 0.3441(10) 0.1712(8) 0.230(14) Uani 0.59(2) 1 d PGU B 2
H55B H 0.8447 0.3846 0.1641 0.276 Uiso 0.59(2) 1 calc PR B 2
C56A C 0.8516(16) 0.2993(15) 0.1460(6) 0.219(14) Uani 0.59(2) 1 d PGU B 2
H56B H 0.8555 0.3092 0.1216 0.262 Uiso 0.59(2) 1 calc PR B 2
C57A C 0.8524(19) 0.2401(13) 0.1564(8) 0.229(15) Uani 0.59(2) 1 d PGU B 2
H57B H 0.8568 0.2095 0.1391 0.275 Uiso 0.59(2) 1 calc PR B 2
C58A C 0.847(2) 0.2256(9) 0.1921(9) 0.213(14) Uani 0.59(2) 1 d PGDU B 2
H58B H 0.8473 0.1852 0.1993 0.255 Uiso 0.59(2) 1 calc PR B 2
C59A C 0.835(3) 0.2549(18) 0.2558(8) 0.36(2) Uani 0.59(2) 1 d PDU B 2
H59D H 0.8302 0.2914 0.2699 0.545 Uiso 0.59(2) 1 calc PR B 2
H59E H 0.9198 0.2323 0.2623 0.545 Uiso 0.59(2) 1 calc PR B 2
H59F H 0.7497 0.2307 0.2605 0.545 Uiso 0.59(2) 1 calc PR B 2
C46 C 0.4258(4) 0.5510(3) 0.04770(15) 0.090(2) Uani 1 1 d GD C 2
C47 C 0.4354(4) 0.5946(2) 0.02262(18) 0.093(2) Uani 1 1 d GD C 2
C48 C 0.4335(4) 0.5800(2) -0.01246(17) 0.097(3) Uani 1 1 d GD C 2
H48A H 0.4402 0.6102 -0.0299 0.116 Uiso 1 1 calc R C 2
C49 C 0.4219(4) 0.5218(3) -0.02245(15) 0.082(2) Uani 1 1 d G C 2
H49A H 0.4206 0.5116 -0.0468 0.099 Uiso 1 1 calc R C 2
C50 C 0.4123(4) 0.4782(2) 0.00263(17) 0.087(2) Uani 1 1 d G C 2
H50A H 0.4043 0.4378 -0.0043 0.104 Uiso 1 1 calc R C 2
C51 C 0.4143(4) 0.4929(2) 0.03770(16) 0.086(2) Uani 1 1 d GD C 2
H51A H 0.4076 0.4626 0.0551 0.103 Uiso 1 1 calc R C 2
C52 C 0.4271(8) 0.5672(5) 0.0858(3) 0.109(4) Uani 0.60 1 d PD C 2
H52A H 0.4247 0.6105 0.0882 0.164 Uiso 0.60 1 calc PR C 2
H52B H 0.5139 0.5517 0.0968 0.164 Uiso 0.60 1 calc PR C 2
H52C H 0.3436 0.5499 0.0974 0.164 Uiso 0.60 1 calc PR C 2
C52A C 0.4494(10) 0.6580(5) 0.0341(5) 0.29(3) Uani 0.40 1 d PD C 2
H52D H 0.3612 0.6794 0.0287 0.435 Uiso 0.40 1 calc PR C 2
H52E H 0.5289 0.6766 0.0215 0.435 Uiso 0.40 1 calc PR C 2
H52F H 0.4672 0.6596 0.0596 0.435 Uiso 0.40 1 calc PR C 2

loop_
_atom_site_aniso_label
_atom_site_aniso_U_11
_atom_site_aniso_U_22
_atom_site_aniso_U_33
_atom_site_aniso_U_23
_atom_site_aniso_U_13
_atom_site_aniso_U_12
O1 0.178(7) 0.249(8) 0.150(6) -0.134(6) 0.082(5) -0.063(6)
O2 0.071(3) 0.052(2) 0.142(4) -0.029(2) -0.002(3) -0.001(2)
O3 0.167(6) 0.127(4) 0.115(4) 0.049(4) -0.014(4) 0.015(4)
C1 0.026(2) 0.043(3) 0.072(4) 0.000(3) 0.005(2) -0.003(2)
C2 0.023(2) 0.057(3) 0.074(4) -0.005(3) 0.015(3) 0.000(2)
C3 0.025(2) 0.049(3) 0.073(4) -0.001(3) 0.004(3) 0.001(2)
C4 0.033(3) 0.045(3) 0.060(4) -0.002(3) -0.001(3) 0.000(2)
C5 0.024(2) 0.053(3) 0.072(4) -0.004(3) 0.000(3) 0.002(2)
C6 0.038(3) 0.044(3) 0.067(4) -0.008(3) -0.002(3) 0.007(2)
C7 0.043(3) 0.046(3) 0.074(4) 0.010(3) 0.007(3) 0.006(2)
C8 0.046(3) 0.057(3) 0.079(4) -0.004(3) 0.002(3) 0.001(3)
C9 0.057(3) 0.049(3) 0.085(4) -0.002(3) 0.000(3) 0.000(3)
C10 0.036(3) 0.049(3) 0.066(4) -0.005(3) 0.003(3) 0.000(2)
C11 0.042(3) 0.077(4) 0.070(4) -0.024(3) 0.008(3) -0.002(3)
C12 0.048(3) 0.069(4) 0.093(5) -0.006(4) 0.010(3) -0.003(3)
C13 0.042(3) 0.065(3) 0.072(4) -0.015(3) 0.011(3) 0.006(3)
C14 0.042(3) 0.089(4) 0.088(5) -0.024(4) 0.022(3) -0.002(3)
C15 0.040(3) 0.077(4) 0.070(4) -0.012(3) 0.003(3) -0.004(3)
C16 0.050(4) 0.086(4) 0.098(5) -0.040(4) 0.023(4) -0.003(3)
C17 0.069(5) 0.105(5) 0.097(6) -0.037(5) 0.009(4) -0.021(4)
C18 0.123(7) 0.146(7) 0.083(6) -0.051(6) 0.026(5) -0.038(6)
C19 0.135(8) 0.156(8) 0.093(6) -0.088(6) 0.041(6) -0.053(7)
C20 0.101(8) 0.187(10) 0.146(9) -0.103(8) 0.040(7) -0.016(7)
C21 0.084(6) 0.159(8) 0.125(7) -0.047(7) 0.020(5) 0.007(5)
C22 0.039(3) 0.042(3) 0.062(3) 0.000(3) 0.010(2) 0.000(2)
C23 0.031(3) 0.061(3) 0.078(4) -0.005(3) 0.004(3) 0.007(2)
C24 0.040(3) 0.044(3) 0.067(4) -0.005(3) 0.002(3) -0.002(2)
C25 0.032(3) 0.047(3) 0.067(4) -0.005(3) 0.004(2) -0.004(2)
C26 0.038(3) 0.051(3) 0.089(4) -0.004(3) 0.006(3) 0.003(2)
C27 0.040(3) 0.048(3) 0.079(4) -0.013(3) 0.005(3) -0.010(2)
C28 0.036(3) 0.049(3) 0.078(4) -0.002(3) 0.004(3) -0.004(2)
C29 0.047(3) 0.043(3) 0.075(4) -0.012(3) -0.010(3) -0.011(2)
C30 0.053(4) 0.064(4) 0.087(4) -0.008(3) -0.004(3) -0.023(3)
C31 0.053(4) 0.048(3) 0.108(5) -0.020(3) -0.004(4) -0.005(3)
C32 0.052(4) 0.057(3) 0.106(5) -0.030(3) 0.002(3) -0.004(3)
C33 0.045(3) 0.054(3) 0.100(5) -0.002(3) 0.006(3) -0.005(3)
C34 0.034(3) 0.046(3) 0.068(3) -0.003(3) 0.001(3) 0.003(2)
C35 0.030(3) 0.066(3) 0.076(4) 0.006(3) -0.015(3) -0.004(2)
C36 0.031(3) 0.061(3) 0.075(4) 0.010(3) -0.006(3) -0.003(2)
C37 0.040(3) 0.049(3) 0.066(4) -0.006(3) 0.006(3) -0.002(2)
C38 0.028(3) 0.062(3) 0.093(5) 0.003(3) -0.009(3) 0.007(2)
C39 0.030(3) 0.056(3) 0.091(4) 0.009(3) 0.006(3) -0.004(2)
C40 0.051(3) 0.053(3) 0.066(4) 0.006(3) -0.006(3) 0.002(3)
C41 0.069(4) 0.083(4) 0.065(4) 0.004(4) -0.004(4) 0.003(3)
C42 0.122(6) 0.068(4) 0.086(5) 0.017(4) 0.009(5) -0.007(4)
C43 0.134(7) 0.058(4) 0.073(5) 0.022(4) -0.022(5) 0.010(4)
C44 0.095(5) 0.095(5) 0.076(5) 0.018(5) -0.002(5) -0.001(4)
C45 0.061(4) 0.059(3) 0.088(5) 0.019(4) -0.014(3) 0.000(3)
O4 0.201(10) 0.136(6) 0.213(8) 0.056(6) 0.034(6) 0.011(6)
O5 0.191(8) 0.100(4) 0.179(6) 0.043(4) 0.054(6) 0.003(5)
O6 0.090(3) 0.079(3) 0.109(4) 0.009(3) -0.001(3) 0.014(3)
O7 0.064(3) 0.056(2) 0.088(3) -0.002(2) -0.003(2) -0.0031(19)
O8 0.097(4) 0.082(3) 0.084(3) 0.002(3) 0.022(3) 0.010(3)
O9 0.172(7) 0.161(7) 0.167(7) 0.061(6) 0.051(5) 0.008(5)
C60 0.34(2) 0.140(10) 0.206(14) 0.030(10) 0.101(15) 0.033(13)
C61 0.092(8) 0.201(14) 0.255(15) 0.063(12) 0.040(9) 0.009(8)
C62 0.253(18) 0.098(8) 0.34(2) 0.088(10) 0.082(16) -0.003(10)
C64 0.116(8) 0.094(6) 0.202(11) 0.028(6) 0.022(8) 0.034(6)
C65 0.203(11) 0.096(6) 0.129(7) 0.053(6) 0.065(7) 0.060(6)
C66 0.060(4) 0.089(5) 0.098(5) 0.017(4) 0.002(4) 0.002(3)
C67 0.041(4) 0.086(4) 0.124(6) -0.029(4) 0.001(4) -0.004(3)
C68 0.082(5) 0.059(3) 0.065(4) -0.004(3) -0.018(3) 0.001(3)
C69 0.074(4) 0.073(4) 0.074(4) 0.015(3) -0.002(3) -0.025(3)
C70 0.083(6) 0.115(6) 0.120(7) -0.014(5) 0.043(5) -0.024(5)
C71 0.153(9) 0.103(7) 0.153(9) 0.031(6) 0.060(7) 0.014(6)
O10 0.52(2) 0.177(7) 0.088(4) -0.019(5) -0.087(8) 0.124(10)
O11 0.112(4) 0.083(3) 0.097(3) -0.006(3) -0.008(3) -0.040(3)
O12 0.387(16) 0.381(16) 0.369(16) -0.011(9) 0.001(9) 0.016(10)
O12A 0.135(15) 0.108(14) 0.096(14) 0.027(8) -0.015(8) -0.003(8)
C72 0.150(17) 0.185(18) 0.157(18) -0.003(16) 0.031(15) -0.033(15)
C73 0.20(2) 0.184(19) 0.154(17) -0.028(15) 0.071(15) -0.070(16)
C74 0.21(2) 0.191(18) 0.171(19) 0.006(17) 0.100(18) 0.024(16)
C75 0.20(2) 0.20(2) 0.22(2) 0.021(19) 0.096(19) -0.039(17)
C76 0.26(3) 0.25(3) 0.19(2) -0.03(2) 0.03(2) -0.03(2)
C77 0.20(2) 0.22(2) 0.22(2) -0.04(2) 0.053(19) -0.003(18)
C78 0.33(4) 0.25(3) 0.21(3) 0.05(2) -0.16(3) 0.00(3)
C72A 0.19(2) 0.147(18) 0.17(2) 0.032(17) 0.046(19) 0.080(16)
C73A 0.131(18) 0.17(2) 0.17(2) -0.025(16) 0.014(16) 0.037(16)
C74A 0.091(14) 0.121(15) 0.20(2) 0.008(15) -0.018(15) 0.028(12)
C75A 0.124(17) 0.099(14) 0.24(2) 0.049(16) -0.044(17) -0.020(12)
C76A 0.120(17) 0.118(16) 0.21(2) -0.013(16) 0.025(16) 0.036(13)
C77A 0.20(2) 0.147(18) 0.20(2) -0.016(18) 0.039(19) 0.083(17)
C78A 0.16(3) 0.20(3) 0.25(4) 0.00(3) -0.09(3) -0.03(2)
C79 0.205(16) 0.40(3) 0.195(16) -0.029(19) 0.049(14) 0.069(19)
C80 0.245(19) 0.302(19) 0.24(2) -0.063(16) 0.075(16) 0.074(16)
C81 0.28(2) 0.39(2) 0.231(18) 0.099(18) 0.029(16) 0.06(2)
C82 0.197(14) 0.34(2) 0.252(17) 0.009(17) 0.086(13) 0.122(16)
C83 0.25(2) 0.295(19) 0.29(2) -0.010(17) -0.015(17) 0.066(17)
C84 0.24(2) 0.34(2) 0.226(16) 0.009(16) -0.060(13) 0.093(17)
C85 0.37(4) 0.56(4) 0.41(4) -0.18(3) -0.09(3) -0.16(3)
C53 0.070(17) 0.121(16) 0.080(14) -0.023(12) -0.002(13) 0.000(13)
C54 0.057(14) 0.109(15) 0.105(15) -0.005(14) -0.003(11) 0.004(11)
C55 0.092(17) 0.045(10) 0.133(17) -0.023(10) -0.034(13) -0.007(10)
C56 0.056(13) 0.096(13) 0.075(12) -0.033(10) -0.008(9) 0.007(10)
C57 0.098(16) 0.115(14) 0.036(9) -0.033(9) -0.022(10) -0.009(12)
C58 0.072(16) 0.135(17) 0.091(14) -0.013(14) -0.044(13) -0.007(14)
C59 0.071(14) 0.36(4) 0.065(14) -0.063(19) 0.032(11) -0.005(19)
C53A 0.074(14) 0.27(3) 0.32(3) -0.07(3) -0.01(2) 0.028(19)
C54A 0.049(13) 0.25(2) 0.27(3) -0.12(2) -0.012(18) 0.013(15)
C55A 0.047(11) 0.35(3) 0.30(3) -0.11(3) 0.056(18) -0.020(16)
C56A 0.016(8) 0.33(3) 0.31(3) -0.03(3) 0.025(13) 0.040(17)
C57A 0.046(13) 0.33(3) 0.32(3) -0.03(3) -0.012(19) 0.034(19)
C58A 0.066(13) 0.27(3) 0.30(3) -0.01(3) 0.01(2) 0.072(16)
C59A 0.21(3) 0.48(5) 0.40(5) 0.19(4) 0.02(3) -0.03(3)
C46 0.072(5) 0.107(6) 0.092(6) 0.007(5) 0.008(4) 0.019(4)
C47 0.062(4) 0.076(5) 0.140(7) 0.008(6) 0.009(5) 0.020(4)
C48 0.043(4) 0.089(6) 0.158(9) 0.035(5) 0.020(5) 0.011(3)
C49 0.039(3) 0.081(5) 0.127(6) 0.041(5) 0.003(3) -0.005(3)
C50 0.038(3) 0.074(4) 0.148(7) 0.006(5) 0.014(4) 0.001(3)
C51 0.057(4) 0.085(5) 0.115(6) 0.003(5) 0.004(4) 0.006(3)
C52 0.096(9) 0.084(8) 0.147(13) -0.025(8) -0.009(9) 0.025(7)
C52A 0.078(17) 0.42(6) 0.37(6) 0.28(5) 0.11(3) 0.10(3)

loop_
_atom_type_symbol
_atom_type_description
_atom_type_scat_dispersion_real
_atom_type_scat_dispersion_imag
_atom_type_scat_source
C C 0.0033 0.0016 'International Tables Vol C Tables 4.2.6.8 and 6.1.1.4'
H H 0.0000 0.0000 'International Tables Vol C Tables 4.2.6.8 and 6.1.1.4'
O O 0.0106 0.0060 'International Tables Vol C Tables 4.2.6.8 and 6.1.1.4'

loop_
_geom_angle_atom_site_label_1
_geom_angle_atom_site_label_2
_geom_angle_atom_site_label_3
_geom_angle
C19 O1 H1 109.5
C31 O2 H2 109.5
C43 O3 H3 109.5
C6 C1 C2 120.2(5)
C6 C1 C10 119.4(4)
C2 C1 C10 120.4(5)
C3 C2 C1 119.2(5)
C3 C2 C7 120.8(4)
C1 C2 C7 119.9(5)
C2 C3 C4 121.3(4)
C2 C3 C22 120.5(5)
C4 C3 C22 118.2(5)
C3 C4 C5 118.8(5)
C3 C4 C8 121.3(4)
C5 C4 C8 119.9(5)
C4 C5 C6 119.8(5)
C4 C5 C34 119.1(5)
C6 C5 C34 121.1(4)
C1 C6 C5 120.7(4)
C1 C6 C9 121.4(5)
C5 C6 C9 117.8(5)
C2 C7 H7A 109.5
C2 C7 H7B 109.5
H7A C7 H7B 109.5
C2 C7 H7C 109.5
H7A C7 H7C 109.5
H7B C7 H7C 109.5
C4 C8 H8A 109.5
C4 C8 H8B 109.5
H8A C8 H8B 109.5
C4 C8 H8C 109.5
H8A C8 H8C 109.5
H8B C8 H8C 109.5
C6 C9 H9A 109.5
C6 C9 H9B 109.5
H9A C9 H9B 109.5
C6 C9 H9C 109.5
H9A C9 H9C 109.5
H9B C9 H9C 109.5
C15 C10 C11 119.0(5)
C15 C10 C1 122.2(5)
C11 C10 C1 118.8(5)
C12 C11 C10 121.3(5)
C12 C11 H11 119.3
C10 C11 H11 119.3
C11 C12 C13 121.3(6)
C11 C12 H12 119.4
C13 C12 H12 119.4
C14 C13 C12 116.0(5)
C14 C13 C16 122.8(5)
C12 C13 C16 121.2(5)
C15 C14 C13 122.4(5)
C15 C14 H14 118.8
C13 C14 H14 118.8
C10 C15 C14 120.0(5)
C10 C15 H15 120.0
C14 C15 H15 120.0
C17 C16 C21 115.9(7)
C17 C16 C13 123.5(6)
C21 C16 C13 120.5(7)
C16 C17 C18 124.2(8)
C16 C17 H17 117.9
C18 C17 H17 117.9
C17 C18 C19 114.5(9)
C17 C18 H18 122.7
C19 C18 H18 122.7
C20 C19 O1 123.1(11)
C20 C19 C18 121.7(7)
O1 C19 C18 115.0(11)
C21 C20 C19 120.2(9)
C21 C20 H20 119.9
C19 C20 H20 119.9
C20 C21 C16 123.1(10)
C20 C21 H21 118.5
C16 C21 H21 118.5
C27 C22 C23 117.9(4)
C27 C22 C3 121.3(4)
C23 C22 C3 120.8(4)
C24 C23 C22 120.4(4)
C24 C23 H23 119.8
C22 C23 H23 119.8
C25 C24 C23 121.1(5)
C25 C24 H24 119.5
C23 C24 H24 119.5
C24 C25 C26 117.9(4)
C24 C25 C28 122.9(4)
C26 C25 C28 119.2(4)
C27 C26 C25 121.4(5)
C27 C26 H26 119.3
C25 C26 H26 119.3
C26 C27 C22 121.3(5)
C26 C27 H27 119.3
C22 C27 H27 119.3
C33 C28 C29 117.1(5)
C33 C28 C25 120.9(4)
C29 C28 C25 122.1(5)
C30 C29 C28 121.1(5)
C30 C29 H29 119.4
C28 C29 H29 119.4
C29 C30 C31 120.7(5)
C29 C30 H30 119.6
C31 C30 H30 119.6
O2 C31 C32 122.7(6)
O2 C31 C30 119.2(5)
C32 C31 C30 118.1(5)
C33 C32 C31 120.0(5)
C33 C32 H32 120.0
C31 C32 H32 120.0
C28 C33 C32 122.9(5)
C28 C33 H33 118.6
C32 C33 H33 118.6
C39 C34 C35 117.4(5)
C39 C34 C5 122.0(5)
C35 C34 C5 120.6(5)
C36 C35 C34 120.8(5)
C36 C35 H35 119.6
C34 C35 H35 119.6
C35 C36 C37 122.7(5)
C35 C36 H36 118.7
C37 C36 H36 118.7
C36 C37 C38 116.8(5)
C36 C37 C40 123.7(5)
C38 C37 C40 119.4(5)
C39 C38 C37 120.7(5)
C39 C38 H38 119.7
C37 C38 H38 119.7
C34 C39 C38 121.6(5)
C34 C39 H39 119.2
C38 C39 H39 119.2
C45 C40 C41 115.4(5)
C45 C40 C37 123.2(5)
C41 C40 C37 121.4(5)
C42 C41 C40 122.0(6)
C42 C41 H41 119.0
C40 C41 H41 119.0
C41 C42 C43 117.3(7)
C41 C42 H42 121.3
C43 C42 H42 121.3
C44 C43 C42 122.2(7)
C44 C43 O3 124.4(7)
C42 C43 O3 113.3(8)
C45 C44 C43 119.3(7)
C45 C44 H44 120.3
C43 C44 H44 120.3
C44 C45 C40 123.7(7)
C44 C45 H45 118.2
C40 C45 H45 118.2
C62 O4 C61 113.5(13)
C64 O5 C63 108.5(9)
C65 O6 C66 112.2(6)
C68 O7 C67 113.0(4)
C70 O8 C69 112.4(6)
C60 O9 C71 111.4(9)
O9 C60 C61 104.7(11)
O9 C60 H60A 110.8
C61 C60 H60A 110.8
O9 C60 H60B 110.8
C61 C60 H60B 110.8
H60A C60 H60B 108.9
O4 C61 C60 105.0(14)
O4 C61 H61A 110.8
C60 C61 H61A 110.8
O4 C61 H61B 110.8
C60 C61 H61B 110.8
H61A C61 H61B 108.8
O4 C62 C63 110.7(12)
O4 C62 H62A 109.5
C63 C62 H62A 109.5
O4 C62 H62B 109.5
C63 C62 H62B 109.5
H62A C62 H62B 108.1
O5 C63 C62 107.1(11)
O5 C63 H63A 110.3
C62 C63 H63A 110.3
O5 C63 H63B 110.3
C62 C63 H63B 110.3
H63A C63 H63B 108.5
O5 C64 C65 107.2(9)
O5 C64 H64A 110.3
C65 C64 H64A 110.3
O5 C64 H64B 110.3
C65 C64 H64B 110.3
H64A C64 H64B 108.5
O6 C65 C64 108.4(7)
O6 C65 H65A 110.0
C64 C65 H65A 110.0
O6 C65 H65B 110.0
C64 C65 H65B 110.0
H65A C65 H65B 108.4
O6 C66 C67 107.1(6)
O6 C66 H66A 110.3
C67 C66 H66A 110.3
O6 C66 H66B 110.3
C67 C66 H66B 110.3
H66A C66 H66B 108.5
O7 C67 C66 111.4(5)
O7 C67 H67A 109.4
C66 C67 H67A 109.4
O7 C67 H67B 109.4
C66 C67 H67B 109.4
H67A C67 H67B 108.0
O7 C68 C69 109.8(5)
O7 C68 H68A 109.7
C69 C68 H68A 109.7
O7 C68 H68B 109.7
C69 C68 H68B 109.7
H68A C68 H68B 108.2
O8 C69 C68 111.6(5)
O8 C69 H69A 109.3
C68 C69 H69A 109.3
O8 C69 H69B 109.3
C68 C69 H69B 109.3
H69A C69 H69B 108.0
O8 C70 C71 115.4(8)
O8 C70 H70A 108.4
C71 C70 H70A 108.4
O8 C70 H70B 108.4
C71 C70 H70B 108.4
H70A C70 H70B 107.5
O9 C71 C70 107.0(8)
O9 C71 H71A 110.3
C70 C71 H71A 110.3
O9 C71 H71B 110.3
C70 C71 H71B 110.3
H71A C71 H71B 108.6
C77 C72 C73 120.0
C77 C72 C78 120.1(3)
C73 C72 C78 119.9(3)
C72 C73 C74 120.0
C72 C73 H73A 120.0
C74 C73 H73A 120.0
C75 C74 C73 120.0
C75 C74 H74A 120.0
C73 C74 H74A 120.0
C74 C75 C76 120.0
C74 C75 H75A 120.0
C76 C75 H75A 120.0
C77 C76 C75 120.0
C77 C76 H76A 120.0
C75 C76 H76A 120.0
C72 C77 C76 120.0
C72 C77 H77A 120.0
C76 C77 H77A 120.0
C72 C78 H78A 109.5
C72 C78 H78B 109.5
H78A C78 H78B 109.5
C72 C78 H78C 109.5
H78A C78 H78C 109.5
H78B C78 H78C 109.5
C73A C72A C77A 120.0
C73A C72A C78A 120.0(3)
C77A C72A C78A 120.0(3)
C72A C73A C74A 120.0
C72A C73A H73B 120.0
C74A C73A H73B 120.0
C75A C74A C73A 120.0
C75A C74A H74B 120.0
C73A C74A H74B 120.0
C74A C75A C76A 120.0
C74A C75A H75B 120.0
C76A C75A H75B 120.0
C77A C76A C75A 120.0
C77A C76A H76B 120.0
C75A C76A H76B 120.0
C76A C77A C72A 120.0
C76A C77A H77B 120.0
C72A C77A H77B 120.0
C72A C78A H78D 109.5
C72A C78A H78E 109.5
H78D C78A H78E 109.5
C72A C78A H78F 109.5
H78D C78A H78F 109.5
H78E C78A H78F 109.5
C80 C79 C84 120.0
C80 C79 C85 119.9(3)
C84 C79 C85 120.1(3)
C81 C80 C79 120.0
C81 C80 H80A 120.0
C79 C80 H80A 120.0
C80 C81 C82 120.0
C80 C81 H81A 120.0
C82 C81 H81A 120.0
C83 C82 C81 120.0
C83 C82 H82A 120.0
C81 C82 H82A 120.0
C82 C83 C84 120.0
C82 C83 H83A 120.0
C84 C83 H83A 120.0
C79 C84 C83 120.0
C79 C84 H84A 120.0
C83 C84 H84A 120.0
C79 C85 H85A 109.5
C79 C85 H85B 109.5
H85A C85 H85B 109.5
C79 C85 H85C 109.5
H85A C85 H85C 109.5
H85B C85 H85C 109.5
C54 C53 C58 120.0
C54 C53 C59 120.3(4)
C58 C53 C59 119.8(4)
C53 C54 C55 120.0
C53 C54 H54A 120.0
C55 C54 H54A 120.0
C56 C55 C54 120.0
C56 C55 H55A 120.0
C54 C55 H55A 120.0
C55 C56 C57 120.0
C55 C56 H56A 120.0
C57 C56 H56A 120.0
C56 C57 C58 120.0
C56 C57 H57A 120.0
C58 C57 H57A 120.0
C57 C58 C53 120.0
C57 C58 H58A 120.0
C53 C58 H58A 120.0
C53 C59 H59A 109.5
C53 C59 H59B 109.5
H59A C59 H59B 109.5
C53 C59 H59C 109.5
H59A C59 H59C 109.5
H59B C59 H59C 109.5
C54A C53A C58A 120.0
C54A C53A C59A 120.0(3)
C58A C53A C59A 120.0(3)
C55A C54A C53A 120.0
C55A C54A H54B 120.0
C53A C54A H54B 120.0
C54A C55A C56A 120.0
C54A C55A H55B 120.0
C56A C55A H55B 120.0
C57A C56A C55A 120.0
C57A C56A H56B 120.0
C55A C56A H56B 120.0
C56A C57A C58A 120.0
C56A C57A H57B 120.0
C58A C57A H57B 120.0
C57A C58A C53A 120.0
C57A C58A H58B 120.0
C53A C58A H58B 120.0
C53A C59A H59D 109.5
C53A C59A H59E 109.5
H59D C59A H59E 109.5
C53A C59A H59F 109.5
H59D C59A H59F 109.5
H59E C59A H59F 109.5
C47 C46 C51 120.0
C47 C46 C52 119.8(6)
C51 C46 C52 120.2(6)
C46 C47 C48 120.0
C46 C47 C52A 119.3(7)
C48 C47 C52A 120.7(7)
C49 C48 C47 120.0
C49 C48 H48A 120.0
C47 C48 H48A 120.0
C48 C49 C50 120.0
C48 C49 H49A 120.0
C50 C49 H49A 120.0
C51 C50 C49 120.0
C51 C50 H50A 120.0
C49 C50 H50A 120.0
C50 C51 C46 120.0
C50 C51 H51A 120.0
C46 C51 H51A 120.0
C46 C52 H52A 109.5
C46 C52 H52B 109.5
H52A C52 H52B 109.5
C46 C52 H52C 109.5
H52A C52 H52C 109.5
H52B C52 H52C 109.5
C47 C52A H52D 109.5
C47 C52A H52E 109.5
H52D C52A H52E 109.5
C47 C52A H52F 109.5
H52D C52A H52F 109.5
H52E C52A H52F 109.5

loop_
_geom_bond_atom_site_label_1
_geom_bond_atom_site_label_2
_geom_bond_distance
O1 C19 1.392(10)
O1 H1 0.8400
O2 C31 1.329(6)
O2 H2 0.8400
O3 C43 1.432(8)
O3 H3 0.8400
C1 C6 1.375(7)
C1 C2 1.403(7)
C1 C10 1.512(7)
C2 C3 1.395(7)
C2 C7 1.505(7)
C3 C4 1.401(7)
C3 C22 1.504(7)
C4 C5 1.402(7)
C4 C8 1.494(7)
C5 C6 1.408(7)
C5 C34 1.503(7)
C6 C9 1.550(7)
C7 H7A 0.9800
C7 H7B 0.9800
C7 H7C 0.9800
C8 H8A 0.9800
C8 H8B 0.9800
C8 H8C 0.9800
C9 H9A 0.9800
C9 H9B 0.9800
C9 H9C 0.9800
C10 C15 1.373(7)
C10 C11 1.381(7)
C11 C12 1.363(8)
C11 H11 0.9500
C12 C13 1.407(8)
C12 H12 0.9500
C13 C14 1.400(8)
C13 C16 1.454(8)
C14 C15 1.376(8)
C14 H14 0.9500
C15 H15 0.9500
C16 C17 1.362(10)
C16 C21 1.408(10)
C17 C18 1.406(10)
C17 H17 0.9500
C18 C19 1.432(14)
C18 H18 0.9500
C19 C20 1.350(14)
C20 C21 1.327(12)
C20 H20 0.9500
C21 H21 0.9500
C22 C27 1.383(7)
C22 C23 1.397(7)
C23 C24 1.393(7)
C23 H23 0.9500
C24 C25 1.372(6)
C24 H24 0.9500
C25 C26 1.397(7)
C25 C28 1.499(7)
C26 C27 1.360(7)
C26 H26 0.9500
C27 H27 0.9500
C28 C33 1.365(7)
C28 C29 1.398(7)
C29 C30 1.383(7)
C29 H29 0.9500
C30 C31 1.393(8)
C30 H30 0.9500
C31 C32 1.386(8)
C32 C33 1.383(7)
C32 H32 0.9500
C33 H33 0.9500
C34 C39 1.367(7)
C34 C35 1.410(7)
C35 C36 1.348(7)
C35 H35 0.9500
C36 C37 1.362(7)
C36 H36 0.9500
C37 C38 1.417(7)
C37 C40 1.469(7)
C38 C39 1.368(7)
C38 H38 0.9500
C39 H39 0.9500
C40 C45 1.406(8)
C40 C41 1.416(8)
C41 C42 1.335(9)
C41 H41 0.9500
C42 C43 1.422(11)
C42 H42 0.9500
C43 C44 1.332(10)
C44 C45 1.306(8)
C44 H44 0.9500
C45 H45 0.9500
O4 C62 1.378(14)
O4 C61 1.435(13)
O5 C64 1.409(12)
O5 C63 1.492(13)
O6 C65 1.373(8)
O6 C66 1.415(7)
O7 C68 1.390(6)
O7 C67 1.405(7)
O8 C70 1.396(9)
O8 C69 1.397(7)
O9 C60 1.339(13)
O9 C71 1.447(11)
C60 C61 1.482(16)
C60 H60A 0.9900
C60 H60B 0.9900
C61 H61A 0.9900
C61 H61B 0.9900
C62 C63 1.502(18)
C62 H62A 0.9900
C62 H62B 0.9900
C63 H63A 0.9900
C63 H63B 0.9900
C64 C65 1.602(12)
C64 H64A 0.9900
C64 H64B 0.9900
C65 H65A 0.9900
C65 H65B 0.9900
C66 C67 1.480(9)
C66 H66A 0.9900
C66 H66B 0.9900
C67 H67A 0.9900
C67 H67B 0.9900
C68 C69 1.526(9)
C68 H68A 0.9900
C68 H68B 0.9900
C69 H69A 0.9900
C69 H69B 0.9900
C70 C71 1.452(10)
C70 H70A 0.9900
C70 H70B 0.9900
C71 H71A 0.9900
C71 H71B 0.9900
C72 C77 1.361(10)
C72 C73 1.361(10)
C72 C78 1.493(10)
C73 C74 1.361(10)
C73 H73A 0.9500
C74 C75 1.360(11)
C74 H74A 0.9500
C75 C76 1.361(10)
C75 H75A 0.9500
C76 C77 1.361(10)
C76 H76A 0.9500
C77 H77A 0.9500
C78 H78A 0.9800
C78 H78B 0.9800
C78 H78C 0.9800
C72A C73A 1.3900
C72A C77A 1.3900
C72A C78A 1.503(10)
C73A C74A 1.3900
C73A H73B 0.9500
C74A C75A 1.3900
C74A H74B 0.9500
C75A C76A 1.3900
C75A H75B 0.9500
C76A C77A 1.3900
C76A H76B 0.9500
C77A H77B 0.9500
C78A H78D 0.9800
C78A H78E 0.9800
C78A H78F 0.9800
C79 C80 1.366(8)
C79 C84 1.366(8)
C79 C85 1.496(10)
C80 C81 1.366(8)
C80 H80A 0.9500
C81 C82 1.366(8)
C81 H81A 0.9500
C82 C83 1.365(8)
C82 H82A 0.9500
C83 C84 1.366(8)
C83 H83A 0.9500
C84 H84A 0.9500
C85 H85A 0.9800
C85 H85B 0.9800
C85 H85C 0.9800
C53 C54 1.361(9)
C53 C58 1.361(9)
C53 C59 1.507(10)
C54 C55 1.362(9)
C54 H54A 0.9500
C55 C56 1.361(9)
C55 H55A 0.9500
C56 C57 1.361(9)
C56 H56A 0.9500
C57 C58 1.361(9)
C57 H57A 0.9500
C58 H58A 0.9500
C59 H59A 0.9800
C59 H59B 0.9800
C59 H59C 0.9800
C53A C54A 1.3900
C53A C58A 1.3900
C53A C59A 1.496(10)
C54A C55A 1.3900
C54A H54B 0.9500
C55A C56A 1.3900
C55A H55B 0.9500
C56A C57A 1.3900
C56A H56B 0.9500
C57A C58A 1.3900
C57A H57B 0.9500
C58A H58B 0.9500
C59A H59D 0.9800
C59A H59E 0.9800
C59A H59F 0.9800
C46 C47 1.366(3)
C46 C51 1.366(3)
C46 C52 1.484(8)
C47 C48 1.367(3)
C47 C52A 1.498(10)
C48 C49 1.366(3)
C48 H48A 0.9500
C49 C50 1.367(3)
C49 H49A 0.9500
C50 C51 1.366(3)
C50 H50A 0.9500
C51 H51A 0.9500
C52 H52A 0.9800
C52 H52B 0.9800
C52 H52C 0.9800
C52A H52D 0.9800
C52A H52E 0.9800
C52A H52F 0.9800

loop_
_geom_torsion_atom_site_label_1
_geom_torsion_atom_site_label_2
_geom_torsion_atom_site_label_3
_geom_torsion_atom_site_label_4
_geom_torsion
C6 C1 C2 C3 1.0(7)
C10 C1 C2 C3 -179.5(4)
C6 C1 C2 C7 179.7(4)
C10 C1 C2 C7 -0.8(7)
C1 C2 C3 C4 -0.1(7)
C7 C2 C3 C4 -178.8(4)
C1 C2 C3 C22 177.8(4)
C7 C2 C3 C22 -0.9(7)
C2 C3 C4 C5 0.1(7)
C22 C3 C4 C5 -177.8(4)
C2 C3 C4 C8 179.6(4)
C22 C3 C4 C8 1.7(7)
C3 C4 C5 C6 -1.0(7)
C8 C4 C5 C6 179.5(4)
C3 C4 C5 C34 -179.2(4)
C8 C4 C5 C34 1.3(7)
C2 C1 C6 C5 -1.9(7)
C10 C1 C6 C5 178.6(4)
C2 C1 C6 C9 179.5(4)
C10 C1 C6 C9 -0.1(7)
C4 C5 C6 C1 1.9(7)
C34 C5 C6 C1 180.0(4)
C4 C5 C6 C9 -179.4(4)
C34 C5 C6 C9 -1.3(7)
C6 C1 C10 C15 95.3(6)
C2 C1 C10 C15 -84.2(6)
C6 C1 C10 C11 -83.9(6)
C2 C1 C10 C11 96.5(6)
C15 C10 C11 C12 -1.5(8)
C1 C10 C11 C12 177.7(5)
C10 C11 C12 C13 0.1(9)
C11 C12 C13 C14 2.0(9)
C11 C12 C13 C16 -179.7(6)
C12 C13 C14 C15 -2.8(9)
C16 C13 C14 C15 178.9(6)
C11 C10 C15 C14 0.7(8)
C1 C10 C15 C14 -178.5(5)
C13 C14 C15 C10 1.5(9)
C14 C13 C16 C17 147.6(7)
C12 C13 C16 C17 -30.6(10)
C14 C13 C16 C21 -36.4(10)
C12 C13 C16 C21 145.4(7)
C21 C16 C17 C18 1.9(11)
C13 C16 C17 C18 178.0(7)
C16 C17 C18 C19 -5.8(11)
C17 C18 C19 C20 6.1(14)
C17 C18 C19 O1 -178.9(7)
O1 C19 C20 C21 -177.2(9)
C18 C19 C20 C21 -2.6(16)
C19 C20 C21 C16 -1.9(16)
C17 C16 C21 C20 2.3(13)
C13 C16 C21 C20 -174.0(9)
C2 C3 C22 C27 -91.1(6)
C4 C3 C22 C27 86.9(6)
C2 C3 C22 C23 89.9(6)
C4 C3 C22 C23 -92.1(6)
C27 C22 C23 C24 -1.1(8)
C3 C22 C23 C24 177.9(5)
C22 C23 C24 C25 1.5(8)
C23 C24 C25 C26 -2.0(8)
C23 C24 C25 C28 177.7(5)
C24 C25 C26 C27 2.1(8)
C28 C25 C26 C27 -177.6(5)
C25 C26 C27 C22 -1.7(9)
C23 C22 C27 C26 1.2(8)
C3 C22 C27 C26 -177.8(5)
C24 C25 C28 C33 145.7(6)
C26 C25 C28 C33 -34.6(8)
C24 C25 C28 C29 -34.8(8)
C26 C25 C28 C29 144.9(5)
C33 C28 C29 C30 2.8(8)
C25 C28 C29 C30 -176.8(5)
C28 C29 C30 C31 -1.9(9)
C29 C30 C31 O2 179.5(6)
C29 C30 C31 C32 -0.1(9)
O2 C31 C32 C33 -178.5(6)
C30 C31 C32 C33 1.1(9)
C29 C28 C33 C32 -1.8(9)
C25 C28 C33 C32 177.8(6)
C31 C32 C33 C28 -0.1(9)
C4 C5 C34 C39 83.4(6)
C6 C5 C34 C39 -94.7(6)
C4 C5 C34 C35 -95.2(6)
C6 C5 C34 C35 86.7(6)
C39 C34 C35 C36 -0.9(8)
C5 C34 C35 C36 177.7(5)
C34 C35 C36 C37 -0.3(8)
C35 C36 C37 C38 0.8(8)
C35 C36 C37 C40 -177.2(5)
C36 C37 C38 C39 0.1(8)
C40 C37 C38 C39 178.1(5)
C35 C34 C39 C38 1.7(8)
C5 C34 C39 C38 -176.9(5)
C37 C38 C39 C34 -1.3(8)
C36 C37 C40 C45 -143.7(6)
C38 C37 C40 C45 38.5(8)
C36 C37 C40 C41 38.5(8)
C38 C37 C40 C41 -139.3(5)
C45 C40 C41 C42 -1.3(9)
C37 C40 C41 C42 176.7(6)
C40 C41 C42 C43 0.2(9)
C41 C42 C43 C44 0.9(11)
C41 C42 C43 O3 177.8(6)
C42 C43 C44 C45 -0.8(11)
O3 C43 C44 C45 -177.4(6)
C43 C44 C45 C40 -0.4(11)
C41 C40 C45 C44 1.4(9)
C37 C40 C45 C44 -176.5(6)
C71 O9 C60 C61 175.0(11)
C62 O4 C61 C60 175.3(11)
O9 C60 C61 O4 71.7(16)
C61 O4 C62 C63 177.1(12)
C64 O5 C63 C62 -179.0(10)
O4 C62 C63 O5 -72.0(15)
C63 O5 C64 C65 179.8(8)
C66 O6 C65 C64 -170.9(8)
O5 C64 C65 O6 69.4(11)
C65 O6 C66 C67 180.0(7)
C68 O7 C67 C66 176.3(6)
O6 C66 C67 O7 -68.5(7)
C67 O7 C68 C69 178.4(5)
C70 O8 C69 C68 -172.2(6)
O7 C68 C69 O8 66.1(7)
C69 O8 C70 C71 -178.8(7)
C60 O9 C71 C70 179.0(12)
O8 C70 C71 O9 -67.8(11)
C77 C72 C73 C74 0.0
C78 C72 C73 C74 180.0(3)
C72 C73 C74 C75 0.0
C73 C74 C75 C76 0.0
C74 C75 C76 C77 0.0
C73 C72 C77 C76 0.0
C78 C72 C77 C76 -180.0(3)
C75 C76 C77 C72 0.0
C77A C72A C73A C74A 0.0
C78A C72A C73A C74A -179.9(3)
C72A C73A C74A C75A 0.0
C73A C74A C75A C76A 0.0
C74A C75A C76A C77A 0.0
C75A C76A C77A C72A 0.0
C73A C72A C77A C76A 0.0
C78A C72A C77A C76A 179.9(3)
C84 C79 C80 C81 0.0
C85 C79 C80 C81 -180.0(3)
C79 C80 C81 C82 0.0
C80 C81 C82 C83 0.0
C81 C82 C83 C84 0.0
C80 C79 C84 C83 0.0
C85 C79 C84 C83 180.0(3)
C82 C83 C84 C79 0.0
C58 C53 C54 C55 0.0
C59 C53 C54 C55 179.9(3)
C53 C54 C55 C56 0.0
C54 C55 C56 C57 0.0
C55 C56 C57 C58 0.0
C56 C57 C58 C53 0.0
C54 C53 C58 C57 0.0
C59 C53 C58 C57 -179.9(3)
C58A C53A C54A C55A 0.0
C59A C53A C54A C55A 180.0(3)
C53A C54A C55A C56A 0.0
C54A C55A C56A C57A 0.0
C55A C56A C57A C58A 0.0
C56A C57A C58A C53A 0.0
C54A C53A C58A C57A 0.0
C59A C53A C58A C57A -180.0(3)
C51 C46 C47 C48 0.0
C52 C46 C47 C48 -179.62(19)
C51 C46 C47 C52A -179.4(3)
C52 C46 C47 C52A 1.0(3)
C46 C47 C48 C49 0.0
C52A C47 C48 C49 179.4(3)
C47 C48 C49 C50 0.0
C48 C49 C50 C51 0.0
C49 C50 C51 C46 0.0
C47 C46 C51 C50 0.0
C52 C46 C51 C50 179.6(2)
